data_7015613
loop_
_publ_author_name
'Ovens, Jeffrey S.'
'Leznoff, Daniel B.'

_publ_section_title
;
 Thermally triggered reductive elimination of bromine from Au(III) as a
 path to Au(I)-based coordination polymers.
;
_journal_issue 16
_journal_name_full 'Dalton transactions (Cambridge, England : 2003)'
_journal_page_first 4140
_journal_page_last 4146
_journal_paper_doi 10.1039/c0dt01772h
_journal_volume 40
_journal_year 2011
_chemical_formula_moiety 'C42 H52 Au3 Br6 Co1 N11'
_chemical_formula_sum 'C42 H52 Au3 Br6 Co N11'
_chemical_formula_weight 1840.20
_chemical_name_systematic ?
_space_group_IT_number 49
_symmetry_cell_setting orthorhombic
_symmetry_space_group_name_Hall '-P 2 2c'
_symmetry_space_group_name_H-M 'P c c m'
_atom_sites_solution_hydrogens geom
_atom_sites_solution_primary direct
_cell_angle_alpha 90
_cell_angle_beta 90
_cell_angle_gamma 90
_cell_formula_units_Z 2
_cell_length_a 11.450(3)
_cell_length_b 11.467(3)
_cell_length_c 20.944(5)
_cell_measurement_reflns_used 1464
_cell_measurement_temperature 296(2)
_cell_measurement_theta_max 22.20
_cell_measurement_theta_min 2.51
_cell_volume 2749.9(12)
_computing_cell_refinement 'Bruker SAINT'
_computing_data_collection 'Bruker APEX2'
_computing_data_reduction 'Bruker SAINT'
_computing_structure_solution
;
SIR92 (Altomare et al, 1994)
CRYSTALS (Watkin, 1988)
;
_diffrn_ambient_temperature 296(2)
_diffrn_measured_fraction_theta_full 0.996
_diffrn_measured_fraction_theta_max 0.942
_diffrn_measurement_device_type 'Bruker APEX-II CCD'
_diffrn_measurement_method '\w scans'
_diffrn_radiation_monochromator graphite
_diffrn_radiation_type 'Mo K\a'
_diffrn_radiation_wavelength 0.71073
_diffrn_reflns_av_R_equivalents 0.100
_diffrn_reflns_limit_h_max 14
_diffrn_reflns_limit_h_min 0
_diffrn_reflns_limit_k_max 14
_diffrn_reflns_limit_k_min 0
_diffrn_reflns_limit_l_max 28
_diffrn_reflns_limit_l_min 0
_diffrn_reflns_number 3392
_diffrn_reflns_theta_full 31.026
_diffrn_reflns_theta_max 28.506
_diffrn_reflns_theta_min 1.776
_exptl_absorpt_coefficient_mu 12.672
_exptl_absorpt_correction_T_max 0.7457
_exptl_absorpt_correction_T_min 0.4475
_exptl_absorpt_correction_type multi-scan
_exptl_crystal_colour amber
_exptl_crystal_density_diffrn 2.222
_exptl_crystal_description block
_exptl_crystal_F_000 1710
_exptl_crystal_size_max 0.20
_exptl_crystal_size_mid 0.15
_exptl_crystal_size_min 0.10
_refine_diff_density_max 0.94
_refine_diff_density_min -0.94
_refine_ls_extinction_method None
_refine_ls_goodness_of_fit_ref 1.0261
_refine_ls_hydrogen_treatment none
_refine_ls_matrix_type full
_refine_ls_number_parameters 158
_refine_ls_number_reflns 1875
_refine_ls_number_restraints 0
_refine_ls_R_factor_all 0.0838
_refine_ls_R_factor_gt 0.0386
_refine_ls_shift/su_max 0.0004279
_refine_ls_structure_factor_coef F
_refine_ls_weighting_details
;
Method= Modified Sheldrick
w=1/[\s^2^(F) + ( 0.02P)^2^ + 0.00P]
,where P=(max(Fo,0) + 2Fc)/3
;
_refine_ls_weighting_scheme calc
_refine_ls_wR_factor_all 0.0611
_refine_ls_wR_factor_gt 0.0378
_refine_ls_wR_factor_ref 0.0369
_reflns_limit_h_max 14
_reflns_limit_h_min 0
_reflns_limit_k_max 14
_reflns_limit_k_min 0
_reflns_limit_l_max 28
_reflns_limit_l_min 0
_reflns_number_gt 1986
_reflns_number_total 3392
_reflns_threshold_expression I>2.0\s(I)
_oxford_diffrn_Wilson_B_factor 3.10
_oxford_diffrn_Wilson_scale 972.38
_oxford_refine_ls_r_factor_ref 0.0358
_oxford_refine_ls_scale 0.03929(7)
_oxford_reflns_number_all 3392
_oxford_reflns_threshold_expression_ref I>2.5\s(I)
_cod_data_source_file c0dt01772h.txt
_cod_data_source_block CoBipyAu3
_cod_depositor_comments
;
The following automatic conversions were performed:
'_symmetry_cell_setting' value 'Orthorhombic' changed to 'orthorhombic'
according to '/home/saulius/struct/CIF-dictionaries/cif_core.dic'
dictionary named 'cif_core.dic' version 2.4.1 from
2010-06-29.

'_exptl_absorpt_correction_type' value 'Multi-scan' changed
to 'multi-scan' according to
'/home/saulius/struct/CIF-dictionaries/cif_core.dic' dictionary named
'cif_core.dic' version 2.4.1 from 2010-06-29.

Automatic conversion script
Id: cif_fix_enum 1555 2011-01-17 13:19:09Z saulius 
;
_cod_original_cell_volume 2750.0(12)
_cod_original_formula_sum 'C42 H52 Au3 Br6 Co1 N11'
_cod_database_code 7015613

loop_
_symmetry_equiv_pos_as_xyz
x,y,z
-x,-y,-z
-x,y,z+1/2
x,-y,-z+1/2
x,-y,z+1/2
-x,y,-z+1/2
-x,-y,z
x,y,-z

loop_
_atom_site_label
_atom_site_type_symbol
_atom_site_fract_x
_atom_site_fract_y
_atom_site_fract_z
_atom_site_U_iso_or_equiv
_atom_site_occupancy
_atom_site_adp_type
_atom_site_refinement_flags_posn
_atom_site_refinement_flags_adp
_atom_site_refinement_flags_occupancy
_atom_site_disorder_assembly
_atom_site_disorder_group
_oxford_atom_site_special_shape
_atom_site_attached_hydrogens
Au1 Au 1.0000 1.0000 0.5000 0.0280 1.0000 Uani S T . . . . .
Au2 Au 0.76250(6) 0.68991(6) 0.5000 0.0684 1.0000 Uani S T . . . . .
Br11 Br 1.06060(13) 0.79633(12) 0.5000 0.0525 1.0000 Uani S T . . 1 . .
Br21 Br 0.70489(17) 0.89443(17) 0.5000 0.0946 1.0000 Uani S T . . . . .
Br22 Br 0.8194(3) 0.4872(2) 0.5000 0.1348 1.0000 Uani S T . . . . .
Co1 Co 1.0000 1.0000 0.7500 0.0223 1.0000 Uani S T . . . . .
N1 N 1.0000 1.0000 0.6493(4) 0.0315 1.0000 Uani S T . . . . .
N2 N 0.7555(12) 0.6835(11) 0.6479(7) 0.1078 1.0000 Uani . . . . . . .
N11 N 1.0000 0.8114(8) 0.7500 0.0301 1.0000 Uani S T . . . . .
N21 N 0.8101(8) 1.0000 0.7500 0.0314 1.0000 Uani S T . . . . .
N31 N 0.5000 0.5000 0.2500 0.1431 1.0000 Uani S T . . . . .
C1 C 1.0000 1.0000 0.5945(5) 0.0290 1.0000 Uani S T . . . . .
C2 C 0.7599(11) 0.6893(12) 0.5946(8) 0.0832 1.0000 Uani . . . . . . .
C12 C 1.0393(8) 0.7474(7) 0.7001(4) 0.0375 1.0000 Uani . . . . . . .
C13 C 1.0383(8) 0.6275(7) 0.6972(4) 0.0429 1.0000 Uani . . . . . . .
C14 C 1.0000 0.5645(10) 0.7500 0.0343 1.0000 Uani S T . . . . .
C22 C 0.7485(8) 0.9549(9) 0.7027(4) 0.0489 1.0000 Uani . . . . . . .
C23 C 0.6283(8) 0.9555(9) 0.7005(4) 0.0518 1.0000 Uani . . . . . . .
C24 C 0.5644(10) 1.0000 0.7500 0.0441 1.0000 Uani S T . . . . .
C32 C 0.600(2) 0.432(2) 0.2925(15) 0.2191 1.0000 Uani . . . . . . .
C33 C 0.551(3) 0.359(2) 0.3289(15) 0.2199 1.0000 Uani . . . . . . .
C34 C 0.6623(19) 0.283(2) 0.3631(14) 0.1757 1.0000 Uani . . . . . . .
C35 C 0.611(2) 0.226(2) 0.4117(12) 0.2122 1.0000 Uani . . . . . . .
H121 H 1.0688 0.7881 0.6655 0.056(14) 1.0000 Uiso R . . . . . .
H131 H 1.0642 0.5893 0.6603 0.056(14) 1.0000 Uiso R . . . . . .
H221 H 0.7900 0.9192 0.6690 0.056(14) 1.0000 Uiso R . . . . . .
H231 H 0.5903 0.9228 0.6653 0.056(14) 1.0000 Uiso R . . . . . .
H321 H 0.6401 0.4858 0.3193 0.32(5) 1.0000 Uiso R . . . . . .
H322 H 0.6545 0.3947 0.2651 0.32(5) 1.0000 Uiso R . . . . . .
H331 H 0.5002 0.3958 0.3585 0.32(5) 1.0000 Uiso R . . . . . .
H332 H 0.5078 0.3070 0.3028 0.32(5) 1.0000 Uiso R . . . . . .
H341 H 0.7186 0.3360 0.3791 0.32(5) 1.0000 Uiso R . . . . . .
H342 H 0.6994 0.2283 0.3355 0.32(5) 1.0000 Uiso R . . . . . .
H351 H 0.6666 0.1838 0.4359 0.32(5) 1.0000 Uiso R . . . . . .
H352 H 0.5734 0.2819 0.4385 0.32(5) 1.0000 Uiso R . . . . . .
H353 H 0.5543 0.1742 0.3948 0.32(5) 1.0000 Uiso R . . . . . .

loop_
_atom_site_aniso_label
_atom_site_aniso_U_11
_atom_site_aniso_U_22
_atom_site_aniso_U_33
_atom_site_aniso_U_23
_atom_site_aniso_U_13
_atom_site_aniso_U_12
Au1 0.0353(4) 0.0294(4) 0.0192(3) 0.0000 0.0000 0.0013(3)
Au2 0.0580(4) 0.0529(4) 0.0944(5) 0.0000 0.0000 -0.0074(3)
Br11 0.0725(11) 0.0346(8) 0.0506(8) 0.0000 0.0000 0.0126(7)
Br21 0.0784(13) 0.0612(13) 0.1441(18) 0.0000 0.0000 0.0085(10)
Br22 0.185(3) 0.0591(15) 0.161(2) 0.0000 0.0000 0.0225(14)
Co1 0.0260(11) 0.0210(11) 0.0199(8) 0.0000 0.0000 0.0000
N1 0.037(6) 0.036(6) 0.021(4) 0.0000 0.0000 0.002(5)
N2 0.125(12) 0.090(10) 0.109(9) -0.001(9) -0.012(9) -0.029(8)
N11 0.030(5) 0.029(5) 0.032(5) 0.0000 -0.002(5) 0.0000
N21 0.027(5) 0.036(6) 0.031(5) -0.005(6) 0.0000 0.0000
N31 0.17(4) 0.06(2) 0.20(3) 0.0000 0.0000 0.0000
C1 0.035(7) 0.018(6) 0.034(6) 0.0000 0.0000 -0.007(5)
C2 0.069(9) 0.081(10) 0.100(10) -0.009(9) 0.002(9) -0.016(7)
C12 0.059(6) 0.023(5) 0.031(4) 0.005(4) 0.014(4) -0.004(4)
C13 0.068(7) 0.027(5) 0.034(5) 0.003(4) 0.007(4) 0.002(5)
C14 0.042(7) 0.020(6) 0.040(6) 0.0000 0.000(7) 0.0000
C22 0.028(5) 0.075(7) 0.044(5) -0.016(5) 0.010(4) -0.012(5)
C23 0.029(6) 0.083(8) 0.044(6) -0.024(5) -0.007(4) -0.010(5)
C24 0.030(7) 0.054(9) 0.049(7) -0.005(8) 0.0000 0.0000
C32 0.17(3) 0.16(3) 0.32(4) -0.07(3) 0.09(2) -0.008(19)
C33 0.15(3) 0.22(3) 0.29(4) 0.04(3) 0.06(2) -0.04(2)
C34 0.099(17) 0.19(2) 0.23(3) -0.02(2) 0.030(18) -0.010(15)
C35 0.14(2) 0.32(4) 0.17(2) -0.01(2) -0.052(18) -0.05(2)

loop_
_atom_type_symbol
_atom_type_scat_dispersion_real
_atom_type_scat_dispersion_imag
_atom_type_scat_Cromer_Mann_a1
_atom_type_scat_Cromer_Mann_b1
_atom_type_scat_Cromer_Mann_a2
_atom_type_scat_Cromer_Mann_b2
_atom_type_scat_Cromer_Mann_a3
_atom_type_scat_Cromer_Mann_b3
_atom_type_scat_Cromer_Mann_a4
_atom_type_scat_Cromer_Mann_b4
_atom_type_scat_Cromer_Mann_c
_atom_type_scat_source
C 0.0033 0.0016 2.3100 20.8439 1.0200 10.2075 1.5886 0.5687 0.8650 51.6512 0.2156 'International Tables Vol C 4.2.6.8 and 6.1.1.4'
H 0.0000 0.0000 0.4930 10.5109 0.3229 26.1257 0.1402 3.1424 0.0408 57.7998 0.0030 'International Tables Vol C 4.2.6.8 and 6.1.1.4'
N 0.0061 0.0033 12.2126 0.0057 3.1322 9.8933 2.0125 28.9975 1.1663 0.5826 -11.5290 'International Tables Vol C 4.2.6.8 and 6.1.1.4'
Co 0.3494 0.9721 12.2841 4.2791 7.3409 0.2784 4.0034 13.5359 2.3488 71.1692 1.0118 'International Tables Vol C 4.2.6.8 and 6.1.1.4'
Br -0.2901 2.4595 17.1789 2.1723 5.2358 16.5796 5.6377 0.2609 3.9851 41.4328 2.9557 'International Tables Vol C 4.2.6.8 and 6.1.1.4'
Au -2.0133 8.8022 16.8819 0.4611 18.5913 8.6216 25.5582 1.4826 5.8600 36.3956 12.0658 'International Tables Vol C 4.2.6.8 and 6.1.1.4'

loop_
_geom_angle_atom_site_label_1
_geom_angle_site_symmetry_1
_geom_angle_atom_site_label_2
_geom_angle_site_symmetry_2
_geom_angle_atom_site_label_3
_geom_angle_site_symmetry_3
_geom_angle
_geom_angle_publ_flag
Br11 2_776 Au1 . C1 2_776 90.00(2) yes
Br11 2_776 Au1 . Br11 . 179.995 yes
C1 2_776 Au1 . Br11 . 90.00(2) yes
Br11 2_776 Au1 . C1 . 90.00(2) yes
C1 2_776 Au1 . C1 . 179.994 yes
Br11 . Au1 . C1 . 90.00(2) yes
C2 8_556 Au2 . Br21 . 90.0(4) yes
C2 8_556 Au2 . Br22 . 90.0(4) yes
Br21 . Au2 . Br22 . 179.94(9) yes
C2 8_556 Au2 . C2 . 178.2(7) yes
Br21 . Au2 . C2 . 90.0(4) yes
Br22 . Au2 . C2 . 90.0(4) yes
Au1 . Br11 . Br22 2_766 173.63(8) yes
Au2 . Br22 . Br11 2_766 172.74(13) yes
N21 6_756 Co1 . N11 7_775 90.00(2) yes
N21 6_756 Co1 . N1 4_576 90.00(2) yes
N11 7_775 Co1 . N1 4_576 90.00(2) yes
N21 6_756 Co1 . N1 . 90.00(2) yes
N11 7_775 Co1 . N1 . 90.00(2) yes
N1 4_576 Co1 . N1 . 179.995 yes
N21 6_756 Co1 . N11 . 90.00(2) yes
N11 7_775 Co1 . N11 . 179.995 yes
N1 4_576 Co1 . N11 . 90.00(2) yes
N1 . Co1 . N11 . 90.00(2) yes
N21 6_756 Co1 . N21 . 179.995 yes
N11 7_775 Co1 . N21 . 90.00(2) yes
N1 4_576 Co1 . N21 . 90.00(2) yes
N1 . Co1 . N21 . 90.00(2) yes
N11 . Co1 . N21 . 90.00(2) yes
Co1 . N1 . C1 . 179.990 yes
Co1 . N11 . C12 6_756 122.8(5) yes
Co1 . N11 . C12 . 122.8(5) yes
C12 6_756 N11 . C12 . 114.3(9) yes
Co1 . N21 . C22 4_576 122.3(5) yes
Co1 . N21 . C22 . 122.3(5) yes
C22 4_576 N21 . C22 . 115.5(10) yes
C32 4_565 N31 . C32 6_655 114.5(19) yes
C32 4_565 N31 . C32 7_665 123.7(19) yes
C32 6_655 N31 . C32 7_665 91.8(20) yes
C32 4_565 N31 . C32 . 91.8(20) yes
C32 6_655 N31 . C32 . 123.7(19) yes
C32 7_665 N31 . C32 . 114.5(19) yes
Au1 . C1 . N1 . 179.990 yes
Au2 . C2 . N2 . 176.4(14) yes
N11 . C12 . C13 . 125.0(8) yes
N11 . C12 . H121 . 116.9 no
C13 . C12 . H121 . 118.1 no
C12 . C13 . C14 . 119.0(8) yes
C12 . C13 . H131 . 120.1 no
C14 . C13 . H131 . 120.9 no
C14 7_765 C14 . C13 6_756 121.2(5) yes
C14 7_765 C14 . C13 . 121.2(5) yes
C13 6_756 C14 . C13 . 117.5(11) yes
N21 . C22 . C23 . 123.8(9) yes
N21 . C22 . H221 . 117.5 no
C23 . C22 . H221 . 118.6 no
C22 . C23 . C24 . 120.8(9) yes
C22 . C23 . H231 . 119.2 no
C24 . C23 . H231 . 120.0 no
C24 7_675 C24 . C23 4_576 122.4(6) yes
C24 7_675 C24 . C23 . 122.4(6) yes
C23 4_576 C24 . C23 . 115.3(11) yes
N31 . C32 . C33 . 109(3) yes
N31 . C32 . H321 . 110.5 no
C33 . C32 . H321 . 106.7 no
N31 . C32 . H322 . 110.1 no
C33 . C32 . H322 . 110.7 no
H321 . C32 . H322 . 109.5 no
C32 . C33 . C34 . 105(3) yes
C32 . C33 . H331 . 111.8 no
C34 . C33 . H331 . 114.3 no
C32 . C33 . H332 . 107.6 no
C34 . C33 . H332 . 108.0 no
H331 . C33 . H332 . 109.5 no
C33 . C34 . C35 . 104(2) yes
C33 . C34 . H341 . 108.7 no
C35 . C34 . H341 . 109.9 no
C33 . C34 . H342 . 114.5 no
C35 . C34 . H342 . 110.2 no
H341 . C34 . H342 . 109.5 no
C34 . C35 . H351 . 110.9 no
C34 . C35 . H352 . 108.9 no
H351 . C35 . H352 . 109.5 no
C34 . C35 . H353 . 108.6 no
H351 . C35 . H353 . 109.5 no
H352 . C35 . H353 . 109.5 no

loop_
_geom_bond_atom_site_label_1
_geom_bond_site_symmetry_1
_geom_bond_atom_site_label_2
_geom_bond_site_symmetry_2
_geom_bond_distance
_geom_bond_publ_flag
Au1 . Br11 2_776 2.4364(15) yes
Au1 . C1 2_776 1.979(10) yes
Au1 . Br11 . 2.4364(15) yes
Au1 . C1 . 1.979(10) yes
Au2 . C2 8_556 1.981(16) yes
Au2 . Br21 . 2.436(2) yes
Au2 . Br22 . 2.414(3) yes
Au2 . C2 . 1.981(16) yes
Br11 . Br22 2_766 3.530(3) yes
Co1 . N21 6_756 2.175(9) yes
Co1 . N11 7_775 2.163(9) yes
Co1 . N1 4_576 2.109(8) yes
Co1 . N1 . 2.109(8) yes
Co1 . N11 . 2.163(9) yes
Co1 . N21 . 2.175(9) yes
N1 . C1 . 1.148(11) yes
N2 . C2 . 1.121(15) yes
N11 . C12 6_756 1.353(9) yes
N11 . C12 . 1.353(9) yes
N21 . C22 4_576 1.321(10) yes
N21 . C22 . 1.321(10) yes
N31 . C32 4_565 1.65(3) yes
N31 . C32 6_655 1.65(3) yes
N31 . C32 7_665 1.65(3) yes
N31 . C32 . 1.65(3) yes
C12 . C13 . 1.377(11) yes
C12 . H121 . 0.926 no
C13 . C14 . 1.392(10) yes
C13 . H131 . 0.936 no
C14 . C14 7_765 1.48(2) yes
C22 . C23 . 1.377(12) yes
C22 . H221 . 0.945 no
C23 . C24 . 1.367(11) yes
C23 . H231 . 0.936 no
C24 . C24 7_675 1.47(2) yes
C32 . C33 . 1.26(3) yes
C32 . H321 . 0.950 no
C32 . H322 . 0.950 no
C33 . C34 . 1.70(4) yes
C33 . H331 . 0.950 no
C33 . H332 . 0.950 no
C34 . C35 . 1.34(3) yes
C34 . H341 . 0.950 no
C34 . H342 . 0.950 no
C35 . H351 . 0.950 no
C35 . H352 . 0.950 no
C35 . H353 . 0.950 no
